data_2000479
loop_
_publ_author_name
'Thorup, N.'
'Frederiksen, P.'
'Bechgaard, K.'

_publ_section_title
;
 Structure of the cation radical salt 3,8-dimethoxy-1,6-dithiapyrenium
 hexafluorophosphate
;
_journal_issue 11
_journal_name_full 'Acta Crystallographica Section C'
_journal_page_first 2049
_journal_page_last 2051
_journal_paper_doi 10.1107/S0108270192002683
_journal_volume 48
_journal_year 1992
_chemical_formula_moiety 'C16 H12 O2 S2,F6 P1'
_chemical_formula_sum 'C16 H12 F6 O2 P S2'
_chemical_formula_weight 445.35
_symmetry_cell_setting orthorhombic
_symmetry_space_group_name_H-M 'C m c a'
_cell_angle_alpha 90
_cell_angle_beta 90
_cell_angle_gamma 90
_cell_formula_units_Z 8
_cell_length_a 6.628(4)
_cell_length_b 21.495(6)
_cell_length_c 23.526(6)
_cell_volume 3352(2)
_diffrn_radiation_type Mo
_diffrn_radiation_wavelength 0.71073
_exptl_absorpt_coefficient_mu 0.470
_exptl_crystal_density_diffrn 1.765
_exptl_crystal_F_000 1800
_cod_data_source_file ab0275.cif
_cod_data_source_block ab0275a
_cod_original_sg_symbol_H-M 'C mca'
_cod_original_formula_sum 'C16 H12 F6 O2 P1 S2'
_cod_database_code 2000479

loop_
_atom_site_label
_atom_site_fract_x
_atom_site_fract_y
_atom_site_fract_z
_atom_site_U_iso_or_equiv
S(1) 0 .4891(2) .2602(2) .056(2)
S(2) 0 .1770(2) .2097(2) .054(2)
O(1) 0 .2718(5) .0647(4) .066(3)
O(2) 0 .3941(4) .4047(4) .061(3)
C(1) 0 .4192(5) .2249(5) .042(3)
C(2) 0 .4223(6) .1649(6) .044(4)
C(3) 0 .3706(6) .1314(6) .046(4)
C(4) 0 .3113(5) .1570(5) .042(3)
C(5) 0 .3060(5) .2181(5) .039(3)
C(6) 0 .3601(5) .2530(5) .041(3)
C(7) 0 .3555(6) .3132(5) .045(3)
C(8) 0 .4093(6) .3485(6) .052(4)
C(9) 0 .4688(6) .3300(6) .050(4)
C(10) 0 .2570(6) .1211(6) .048(4)
C(11) 0 .1984(6) .1400(6) .052(4)
C(12) 0 .2473(5) .2458(5) .040(3)
C(13) 0 .2437(7) .3041(6) .053(4)
C(14) 0 .2962(6) .3375(7) .050(4)
C(15) 0 .2221(9) .0224(9) .081(6)
C(16) 0 .4433(8) .4461(8) .073(6)
P .5000 .0919(2) .0764(2) .053(2)
F(1) .4526(17) .1640(4) .0862(3) .058(3)
F(2) .537(3) .0191(4) .0669(3) .066(4)
F(3) .5824(15) .0824(5) .1391(5) .084(4)
F(4) .4221(16) .1016(5) .0146(5) .079(4)
F(5) .728(3) .0956(7) .0557(8) .0116(5)
F(6) .280(3) .0857(7) .0998(8) .113(5)
H(2) 0 .462(6) .149(5) .060
H(3) 0 .366(5) .090(5) .060
H(9) 0 .505(5) .360(5) .060
H(11) 0 .170(6) .117(5) .060
H(13) 0 .198(6) .3148(5) .060
H(14) 0 .288(5) .373(6) .060
H(151) 0 .245(6) -.011(6) .060
H(152) .113(14) .202(4) .029(4) .060
H(161) 0 .423(5) .492(5) .060
H(162) .088(13) .465(4) .438(3) .060

loop_
_geom_angle_atom_site_label_1
_geom_angle_atom_site_label_2
_geom_angle_atom_site_label_3
_geom_angle
C(1) S(1) C(9) 104.1(6)
C(11) S(2) C(12) 103.7(6)
C(10) O(1) C(15) 119.5(12)
C(8) O(2) C(16) 118.8(11)
S(1) C(1) C(2) 116.2(9)
S(1) C(1) C(6) 123.6(9)
C(2) C(1) C(6) 120.2(10)
C(1) C(2) C(3) 122.6(12)
C(2) C(3) C(4) 119.4(13)
C(3) C(4) C(5) 119.8(10)
C(3) C(4) C(10) 118.8(11)
C(5) C(4) C(10) 121.4(10)
C(4) C(5) C(6) 120.7(10)
C(4) C(5) C(12) 121.8(10)
C(6) C(5) C(12) 117.5(10)
C(1) C(6) C(5) 117.3(10)
C(1) C(6) C(7) 121.5(10)
C(5) C(6) C(7) 121.2(10)
C(6) C(7) C(8) 121.7(11)
C(6) C(7) C(14) 118.1(12)
C(8) C(7) C(14) 120.2(12)
O(2) C(8) C(7) 111.8(11)
O(2) C(8) C(9) 122.7(12)
C(7) C(8) C(9) 125.5(13)
S(1) C(9) C(8) 123.6(11)
O(1) C(10) C(4) 112.4(11)
O(1) C(10) C(11) 122.9(13)
C(4) C(10) C(11) 124.7(13)
S(2) C(11) C(10) 125.1(11)
S(2) C(12) C(5) 123.3(9)
S(2) C(12) C(13) 116.1(9)
C(5) C(12) C(13) 120.5(11)
C(12) C(13) C(14) 121.6(13)
C(7) C(14) C(13) 121.0(14)
F(1) P F(2) 177.5(6)
F(1) P F(3) 93.3(5)
F(1) P F(4) 86.5(5)
F(1) P F(5) 100.5(7)
F(1) P F(6) 81.3(7)
F(2) P F(3) 87.2(5)
F(2) P F(4) 93.0(5)
F(2) P F(5) 82.0(7)
F(2) P F(6) 96.3(7)
F(3) P F(4) 179.2(6)
F(3) P F(5) 87.9(8)
F(3) P F(6) 89.0(8)
F(4) P F(5) 91.3(8)
F(4) P F(6) 91.8(8)
F(5) P F(6) 176.5(10)

loop_
_geom_bond_atom_site_label_1
_geom_bond_atom_site_label_2
_geom_bond_distance
S(1) C(1) 1.716(12)
S(1) C(9) 1.699(15)
S(2) C(11) 1.702(15)
S(2) C(12) 1.734(12)
O(1) C(10) 1.364(17)
O(1) C(15) 1.46(2)
O(2) C(8) 1.362(17)
O(2) C(16) 1.44(2)
C(1) C(2) 1.413(18)
C(1) C(6) 1.432(16)
C(2) C(3) 1.362(19)
C(3) C(4) 1.410(17)
C(4) C(5) 1.442(17)
C(4) C(10) 1.441(17)
C(5) C(6) 1.424(16)
C(5) C(12) 1.420(16)
C(6) C(7) 1.420(17)
C(7) C(8) 1.424(18)
C(7) C(14) 1.397(19)
C(8) C(9) 1.351(18)
C(10) C(11) 1.336(18)
C(12) C(13) 1.374(18)
C(13) C(14) 1.38(2)
P F(1) 1.599(9)
P F(2) 1.599(9)
P F(3) 1.587(12)
P F(4) 1.556(12)
P F(5) 1.59(2)
P F(6) 1.57(2)
